data_4027496
loop_
_publ_author_name
'Santosh Keshipeddy'
'Isamir Mart\'inez'
'Bernard F. Castillo'
'Martha D. Morton'
'Amy R. Howell'

_publ_section_title
;
 Toward a Formal Synthesis of Laureatin: Unexpected Rearrangements
 Involving Cyclic Ether Nucleophiles
;
_journal_name_full 'Journal of Organic Chemistry'
_journal_page_first 7883
_journal_page_last 7890
_journal_paper_doi 10.1021/jo301048z
_journal_volume 77
_journal_year 2012
_chemical_formula_moiety 'O6 N C16 H17'
_chemical_formula_sum 'C16 H17 N O6'
_chemical_formula_weight 319.31
_space_group_IT_number 2
_symmetry_cell_setting triclinic
_symmetry_Int_Tables_number 2
_symmetry_space_group_name_Hall '-P 1'
_symmetry_space_group_name_H-M 'P -1'
_atom_sites_solution_hydrogens geom
_atom_sites_solution_primary direct
_atom_sites_solution_secondary difmap
_cell_angle_alpha 72.265(5)
_cell_angle_beta 86.022(6)
_cell_angle_gamma 81.314(6)
_cell_formula_units_Z 4
_cell_length_a 6.33117(11)
_cell_length_b 16.0227(3)
_cell_length_c 16.6694(12)
_cell_measurement_reflns_used 13329
_cell_measurement_temperature 93
_cell_measurement_theta_max 65.84
_cell_measurement_theta_min 6.78
_cell_volume 1591.66(13)
_computing_cell_refinement 'CrystalClear-SM Expert 2.0 r4'
_computing_data_collection 'CrystalClear-SM Expert 2.0 r4 (Rigaku, 2009)'
_computing_data_reduction 'CrystalClear-SM Expert 2.0 r4'
_computing_molecular_graphics 'CrystalStructure 4.0'
_computing_publication_material 'CrystalStructure 4.0 (Rigaku, 2010)'
_computing_structure_refinement 'SHELXL97 (Sheldrick, 1997)'
_computing_structure_solution 'SIR2004 (Burla, et al., 2005)'
_diffrn_ambient_temperature 93
_diffrn_detector_area_resol_mean 11.111
_diffrn_measured_fraction_theta_full 0.895
_diffrn_measured_fraction_theta_max 0.895
_diffrn_measurement_device_type 'Rigaku Saturn724 CCD'
_diffrn_measurement_method \w
_diffrn_radiation_type 'Cu K\a'
_diffrn_radiation_wavelength 1.54187
_diffrn_reflns_av_R_equivalents 0.0580
_diffrn_reflns_limit_h_max 7
_diffrn_reflns_limit_h_min -7
_diffrn_reflns_limit_k_max 18
_diffrn_reflns_limit_k_min -18
_diffrn_reflns_limit_l_max 19
_diffrn_reflns_limit_l_min -19
_diffrn_reflns_number 17425
_diffrn_reflns_theta_full 65.84
_diffrn_reflns_theta_max 65.84
_diffrn_standards_number 0
_exptl_absorpt_coefficient_mu 0.869
_exptl_absorpt_correction_T_max 0.933
_exptl_absorpt_correction_T_min 0.576
_exptl_absorpt_correction_type multi-scan
_exptl_absorpt_process_details 'Jacobson, R. (1998) Private communication'
_exptl_crystal_colour colorless
_exptl_crystal_density_diffrn 1.332
_exptl_crystal_description needle
_exptl_crystal_F_000 672.00
_exptl_crystal_size_max 0.15
_exptl_crystal_size_mid 0.08
_exptl_crystal_size_min 0.08
_refine_diff_density_max 0.940
_refine_diff_density_min -0.300
_refine_ls_extinction_method none
_refine_ls_goodness_of_fit_ref 1.059
_refine_ls_hydrogen_treatment constr
_refine_ls_number_parameters 507
_refine_ls_number_reflns 4957
_refine_ls_number_restraints 0
_refine_ls_R_factor_gt 0.0639
_refine_ls_shift/su_max 0.077
_refine_ls_structure_factor_coef Fsqd
_refine_ls_weighting_details 'w = 1/[\s^2^(Fo^2^)+(0.1148P)^2^+0.6411P] where P=(Fo^2^+2Fc^2^)/3'
_refine_ls_weighting_scheme calc
_refine_ls_wR_factor_ref 0.1884
_reflns_number_gt 3938
_reflns_number_total 4957
_reflns_threshold_expression F^2^>2.0\s(F^2^)
_cod_data_source_file jo301048z_si_002.cif
_cod_data_source_block '_ah01'
_cod_original_formula_sum 'O6 N C16 H17'
_cod_database_code 4027496

loop_
_symmetry_equiv_pos_site_id
_symmetry_equiv_pos_as_xyz
1 +X,+Y,+Z
2 -X,-Y,-Z

loop_
_atom_site_label
_atom_site_type_symbol
_atom_site_fract_x
_atom_site_fract_y
_atom_site_fract_z
_atom_site_U_iso_or_equiv
_atom_site_adp_type
_atom_site_occupancy
_atom_site_symmetry_multiplicity
_atom_site_calc_flag
_atom_site_refinement_flags
O(1) O 0.7571(4) 0.38829(18) 0.97066(16) 0.0619(6) Uani 1.00 2 d .
O(2) O 0.5007(3) 0.30955(13) 0.95546(13) 0.0463(5) Uani 1.00 2 d .
O(3) O 0.3037(3) 0.39832(11) 0.79205(11) 0.0355(4) Uani 1.00 2 d .
O(4) O 0.0122(3) 0.49644(13) 0.74286(13) 0.0452(5) Uani 1.00 2 d .
O(5) O 0.8934(3) 0.60545(13) 0.44621(13) 0.0459(5) Uani 1.00 2 d .
O(6) O 0.6208(3) 0.70570(12) 0.40314(12) 0.0427(5) Uani 1.00 2 d .
O(7) O 0.3264(3) 0.64466(13) 0.80126(14) 0.0488(5) Uani 1.00 2 d .
O(8) O 0.6244(3) 0.67617(12) 0.85001(12) 0.0403(5) Uani 1.00 2 d .
O(9) O 0.7370(3) 0.84398(11) 0.73118(12) 0.0380(5) Uani 1.00 2 d .
O(10) O 0.9672(3) 0.89085(12) 0.62223(13) 0.0409(5) Uani 1.00 2 d .
O(11) O -0.0360(3) 1.18486(12) 0.55960(13) 0.0442(5) Uani 1.00 2 d .
O(12) O 0.1840(3) 1.24411(11) 0.46001(12) 0.0415(5) Uani 1.00 2 d .
N(1) N 0.7068(4) 0.63745(14) 0.45381(14) 0.0355(5) Uani 1.00 2 d .
N(2) N 0.1398(4) 1.18573(13) 0.52373(14) 0.0360(5) Uani 1.00 2 d .
C(1) C 0.5766(5) 0.3832(2) 0.95866(19) 0.0454(7) Uani 1.00 2 d .
C(2) C 0.3644(5) 0.44146(19) 0.94558(19) 0.0442(7) Uani 1.00 2 d .
C(3) C 0.2810(5) 0.35787(18) 0.94361(19) 0.0396(6) Uani 1.00 2 d .
C(4) C 0.1823(5) 0.35426(18) 0.86591(18) 0.0402(7) Uani 1.00 2 d .
C(5) C 0.2006(4) 0.46929(16) 0.73575(17) 0.0331(6) Uani 1.00 2 d .
C(6) C 0.3391(4) 0.51083(15) 0.66355(16) 0.0313(6) Uani 1.00 2 d .
C(7) C 0.2474(5) 0.58667(16) 0.60248(17) 0.0348(6) Uani 1.00 2 d .
C(8) C 0.3660(4) 0.62843(16) 0.53414(17) 0.0345(6) Uani 1.00 2 d .
C(9) C 0.5791(4) 0.59397(15) 0.52688(16) 0.0320(6) Uani 1.00 2 d .
C(10) C 0.6762(4) 0.51889(15) 0.58666(17) 0.0333(6) Uani 1.00 2 d .
C(11) C 0.5537(4) 0.47774(16) 0.65554(17) 0.0320(6) Uani 1.00 2 d .
C(12) C 0.1756(5) 0.25902(19) 0.8665(2) 0.0453(7) Uani 1.00 2 d .
C(13) C 0.0479(5) 0.25474(19) 0.7956(2) 0.0456(7) Uani 1.00 2 d .
C(14) C -0.1426(5) 0.22862(18) 0.8061(2) 0.0437(7) Uani 1.00 2 d .
C(15) C -0.2770(6) 0.2251(2) 0.7375(2) 0.0471(7) Uani 1.00 2 d .
C(16) C -0.3298(6) 0.1328(2) 0.7486(2) 0.0527(8) Uani 1.00 2 d .
C(17) C 0.5063(4) 0.66113(16) 0.79140(18) 0.0380(6) Uani 1.00 2 d .
C(18) C 0.6760(5) 0.6716(2) 0.7243(2) 0.0442(7) Uani 1.00 2 d .
C(19) C 0.8122(4) 0.68578(18) 0.78959(19) 0.0399(7) Uani 1.00 2 d .
C(20) C 0.8972(5) 0.77192(17) 0.7752(2) 0.0393(7) Uani 1.00 2 d .
C(21) C 0.7951(4) 0.89898(16) 0.65721(17) 0.0340(6) Uani 1.00 2 d .
C(22) C 0.6195(4) 0.97320(15) 0.62363(16) 0.0321(6) Uani 1.00 2 d .
C(23) C 0.6691(5) 1.04346(16) 0.55514(17) 0.0335(6) Uani 1.00 2 d .
C(24) C 0.5124(4) 1.11460(16) 0.52229(17) 0.0339(6) Uani 1.00 2 d .
C(25) C 0.3099(4) 1.11181(15) 0.55902(17) 0.0336(6) Uani 1.00 2 d .
C(26) C 0.2559(5) 1.04290(16) 0.62633(17) 0.0350(6) Uani 1.00 2 d .
C(27) C 0.4155(4) 0.97231(17) 0.65958(18) 0.0345(6) Uani 1.00 2 d .
C(28) C 0.9408(5) 0.78804(19) 0.8574(2) 0.0457(7) Uani 1.00 2 d .
C(29) C 1.0412(6) 0.8690(2) 0.8486(2) 0.0547(8) Uani 1.00 2 d .
C(30) C 1.2242(7) 0.8693(3) 0.8819(3) 0.0677(10) Uani 1.00 2 d .
C(31) C 1.3282(10) 0.9483(4) 0.8782(3) 0.0984(17) Uani 1.00 2 d .
C(32) C 1.3241(16) 0.9664(7) 0.9608(7) 0.132(4) Uiso 0.50 2 d P
C(32') C 1.2102(16) 1.0139(7) 0.8711(7) 0.114(4) Uiso 0.50 2 d P
H(2A) H 0.3536 0.4898 0.8917 0.053 Uiso 1.00 2 calc R
H(2B) H 0.3106 0.4630 0.9939 0.053 Uiso 1.00 2 calc R
H(3) H 0.197(5) 0.333(2) 0.995(2) 0.043 Uiso 1.00 2 d .
H(4) H 0.044(5) 0.385(2) 0.866(2) 0.040 Uiso 1.00 2 d .
H(7) H 0.096(6) 0.611(2) 0.608(2) 0.049 Uiso 1.00 2 d .
H(8) H 0.306(6) 0.681(2) 0.492(2) 0.055 Uiso 1.00 2 d .
H(10) H 0.838(5) 0.493(2) 0.583(2) 0.044 Uiso 1.00 2 d .
H(11) H 0.614(5) 0.425(2) 0.698(2) 0.050 Uiso 1.00 2 d .
H(12A) H 0.342(5) 0.2287(20) 0.8614(20) 0.041 Uiso 1.00 2 d .
H(12B) H 0.115(5) 0.2262(20) 0.921(2) 0.036 Uiso 1.00 2 d .
H(13) H 0.114(5) 0.2735(19) 0.736(2) 0.035 Uiso 1.00 2 d .
H(14) H -0.202(5) 0.207(2) 0.862(2) 0.043 Uiso 1.00 2 d .
H(15A) H -0.201(6) 0.251(2) 0.679(2) 0.052 Uiso 1.00 2 d .
H(15B) H -0.405(6) 0.268(3) 0.734(2) 0.061 Uiso 1.00 2 d .
H(16A) H -0.1976 0.0929 0.7463 0.063 Uiso 1.00 2 calc R
H(16B) H -0.4232 0.1347 0.7035 0.063 Uiso 1.00 2 calc R
H(16C) H -0.4028 0.1113 0.8033 0.063 Uiso 1.00 2 calc R
H(18A) H 0.637(6) 0.727(3) 0.673(3) 0.062 Uiso 1.00 2 d .
H(18B) H 0.727(7) 0.619(3) 0.701(3) 0.071 Uiso 1.00 2 d .
H(19) H 0.928(6) 0.635(2) 0.810(2) 0.057 Uiso 1.00 2 d .
H(20) H 1.013(6) 0.773(2) 0.738(2) 0.041 Uiso 1.00 2 d .
H(23) H 0.812(6) 1.043(2) 0.529(2) 0.046 Uiso 1.00 2 d .
H(24) H 0.547(5) 1.166(2) 0.474(2) 0.039 Uiso 1.00 2 d .
H(26) H 0.109(5) 1.0434(19) 0.652(2) 0.041 Uiso 1.00 2 d .
H(27) H 0.372(5) 0.9249(19) 0.7061(19) 0.032 Uiso 1.00 2 d .
H(28A) H 0.792(7) 0.790(2) 0.892(3) 0.063 Uiso 1.00 2 d .
H(28B) H 1.048(6) 0.737(2) 0.886(2) 0.056 Uiso 1.00 2 d .
H(29) H 0.958(6) 0.924(2) 0.821(2) 0.051 Uiso 1.00 2 d .
H(30) H 1.302(8) 0.802(4) 0.917(4) 0.106 Uiso 1.00 2 d .
H(32A) H 1.3941 1.0186 0.9545 0.198 Uiso 0.50 2 calc R
H(32B) H 1.3998 0.9152 1.0022 0.198 Uiso 0.50 2 calc R
H(32C) H 1.1755 0.9771 0.9801 0.198 Uiso 0.50 2 calc R
H(32D) H 1.2914 1.0620 0.8692 0.171 Uiso 0.50 2 calc R
H(32E) H 1.1094 1.0056 0.9194 0.171 Uiso 0.50 2 calc R
H(32F) H 1.1312 1.0288 0.8190 0.171 Uiso 0.50 2 calc R

loop_
_atom_site_aniso_label
_atom_site_aniso_U_11
_atom_site_aniso_U_22
_atom_site_aniso_U_33
_atom_site_aniso_U_12
_atom_site_aniso_U_13
_atom_site_aniso_U_23
O(1) 0.0422(13) 0.0892(17) 0.0600(15) -0.0027(11) -0.0022(12) -0.0334(13)
O(2) 0.0423(12) 0.0488(11) 0.0410(11) 0.0087(9) -0.0096(10) -0.0083(9)
O(3) 0.0314(10) 0.0338(9) 0.0322(10) 0.0019(7) -0.0035(8) 0.0013(7)
O(4) 0.0326(11) 0.0457(11) 0.0437(12) 0.0035(8) -0.0017(9) 0.0027(9)
O(5) 0.0378(12) 0.0417(11) 0.0474(12) 0.0050(8) 0.0080(10) -0.0041(9)
O(6) 0.0437(11) 0.0379(10) 0.0353(11) 0.0022(8) -0.0059(9) 0.0030(8)
O(7) 0.0358(11) 0.0466(11) 0.0570(13) -0.0039(8) -0.0029(10) -0.0056(9)
O(8) 0.0366(10) 0.0388(10) 0.0363(11) -0.0047(8) -0.0021(9) 0.0025(8)
O(9) 0.0337(10) 0.0312(9) 0.0368(11) 0.0022(7) -0.0006(9) 0.0048(7)
O(10) 0.0344(11) 0.0362(10) 0.0436(11) 0.0011(8) 0.0001(10) -0.0027(8)
O(11) 0.0349(12) 0.0389(10) 0.0503(13) 0.0038(8) -0.0002(10) -0.0053(9)
O(12) 0.0474(12) 0.0331(9) 0.0348(11) -0.0009(8) -0.0060(9) 0.0025(8)
N(1) 0.0380(13) 0.0315(11) 0.0323(12) -0.0001(9) -0.0027(10) -0.0045(9)
N(2) 0.0390(14) 0.0308(11) 0.0357(13) -0.0012(9) -0.0058(11) -0.0071(9)
C(1) 0.0392(17) 0.0579(18) 0.0362(16) -0.0024(13) 0.0012(14) -0.0121(13)
C(2) 0.0440(17) 0.0440(15) 0.0371(16) 0.0021(12) -0.0014(14) -0.0047(12)
C(3) 0.0329(15) 0.0414(14) 0.0349(16) 0.0037(11) 0.0022(13) -0.0022(12)
C(4) 0.0365(16) 0.0406(14) 0.0339(15) -0.0022(12) -0.0011(13) 0.0015(11)
C(5) 0.0316(14) 0.0288(12) 0.0333(14) 0.0039(10) -0.0076(12) -0.0036(10)
C(6) 0.0301(13) 0.0278(12) 0.0318(14) 0.0020(10) -0.0063(11) -0.0044(10)
C(7) 0.0316(15) 0.0330(13) 0.0328(14) 0.0025(10) -0.0053(12) -0.0019(10)
C(8) 0.0315(14) 0.0303(12) 0.0348(14) 0.0037(10) -0.0070(12) -0.0023(11)
C(9) 0.0345(14) 0.0276(12) 0.0307(14) -0.0001(10) -0.0043(12) -0.0052(10)
C(10) 0.0340(14) 0.0268(12) 0.0354(14) 0.0019(10) -0.0072(12) -0.0051(10)
C(11) 0.0318(14) 0.0282(12) 0.0311(14) 0.0016(10) -0.0044(12) -0.0035(10)
C(12) 0.0475(18) 0.0394(15) 0.0418(17) -0.0099(13) -0.0040(15) 0.0013(12)
C(13) 0.0547(19) 0.0439(15) 0.0345(16) -0.0104(13) -0.0015(15) -0.0045(12)
C(14) 0.0517(18) 0.0396(15) 0.0351(16) -0.0063(13) 0.0008(15) -0.0043(12)
C(15) 0.0514(19) 0.0420(16) 0.0452(19) -0.0053(14) -0.0057(16) -0.0087(13)
C(16) 0.060(2) 0.0420(16) 0.0551(19) -0.0059(14) -0.0107(17) -0.0112(14)
C(17) 0.0367(15) 0.0271(12) 0.0430(16) 0.0022(10) -0.0065(13) -0.0018(10)
C(18) 0.0425(17) 0.0405(15) 0.0458(18) -0.0046(12) 0.0050(15) -0.0088(13)
C(19) 0.0305(14) 0.0334(13) 0.0460(17) 0.0041(11) 0.0012(13) -0.0019(11)
C(20) 0.0305(15) 0.0318(13) 0.0442(17) 0.0058(10) -0.0031(15) 0.0014(11)
C(21) 0.0305(15) 0.0294(12) 0.0389(15) -0.0023(10) -0.0033(13) -0.0061(11)
C(22) 0.0349(14) 0.0267(12) 0.0326(14) -0.0020(10) -0.0037(12) -0.0061(10)
C(23) 0.0327(15) 0.0306(12) 0.0353(14) -0.0034(10) -0.0034(13) -0.0069(10)
C(24) 0.0366(15) 0.0277(12) 0.0340(14) -0.0024(10) -0.0043(12) -0.0046(10)
C(25) 0.0356(15) 0.0272(12) 0.0348(14) 0.0011(10) -0.0078(12) -0.0057(10)
C(26) 0.0319(15) 0.0328(13) 0.0353(15) -0.0008(10) -0.0014(13) -0.0046(11)
C(27) 0.0314(14) 0.0312(13) 0.0359(15) -0.0010(10) 0.0002(12) -0.0046(11)
C(28) 0.0430(17) 0.0413(15) 0.0434(17) -0.0032(12) -0.0095(15) 0.0020(12)
C(29) 0.060(2) 0.0499(18) 0.0490(19) -0.0105(15) -0.0010(17) -0.0053(14)
C(30) 0.074(3) 0.073(2) 0.055(2) -0.0220(20) -0.006(2) -0.0097(18)
C(31) 0.139(5) 0.096(3) 0.078(3) -0.051(3) -0.008(3) -0.034(3)

loop_
_atom_type_symbol
_atom_type_description
_atom_type_scat_dispersion_real
_atom_type_scat_dispersion_imag
_atom_type_scat_source
O O 0.049 0.032
;
International Tables for Crystallography
(1992, Vol. C, Tables 4.2.6.8 and 6.1.1.4)
;
N N 0.031 0.018
;
International Tables for Crystallography
(1992, Vol. C, Tables 4.2.6.8 and 6.1.1.4)
;
C C 0.018 0.009
;
International Tables for Crystallography
(1992, Vol. C, Tables 4.2.6.8 and 6.1.1.4)
;
H H 0.000 0.000
;
International Tables for Crystallography
(1992, Vol. C, Table 6.1.1.4)
;

loop_
_geom_angle_atom_site_label_1
_geom_angle_atom_site_label_2
_geom_angle_atom_site_label_3
_geom_angle
_geom_angle_publ_flag
C(1) O(2) C(3) 90.8(2) yes
C(4) O(3) C(5) 117.30(19) yes
C(17) O(8) C(19) 90.1(2) yes
C(20) O(9) C(21) 117.8(2) yes
O(5) N(1) O(6) 123.3(2) yes
O(5) N(1) C(9) 118.96(19) yes
O(6) N(1) C(9) 117.7(2) yes
O(11) N(2) O(12) 124.2(2) yes
O(11) N(2) C(25) 118.05(19) yes
O(12) N(2) C(25) 117.7(2) yes
O(1) C(1) O(2) 125.9(3) yes
O(1) C(1) C(2) 138.5(3) yes
O(2) C(1) C(2) 95.5(2) yes
C(1) C(2) C(3) 83.8(2) yes
O(2) C(3) C(2) 89.8(2) yes
O(2) C(3) C(4) 112.6(3) yes
C(2) C(3) C(4) 120.6(2) yes
O(3) C(4) C(3) 109.5(2) yes
O(3) C(4) C(12) 109.0(2) yes
C(3) C(4) C(12) 111.9(2) yes
O(3) C(5) O(4) 123.5(2) yes
O(3) C(5) C(6) 113.3(2) yes
O(4) C(5) C(6) 123.2(2) yes
C(5) C(6) C(7) 117.6(2) yes
C(5) C(6) C(11) 122.47(20) yes
C(7) C(6) C(11) 120.0(2) yes
C(6) C(7) C(8) 120.7(2) yes
C(7) C(8) C(9) 118.5(2) yes
N(1) C(9) C(8) 119.02(19) yes
N(1) C(9) C(10) 118.5(2) yes
C(8) C(9) C(10) 122.4(2) yes
C(9) C(10) C(11) 118.2(2) yes
C(6) C(11) C(10) 120.2(2) yes
C(4) C(12) C(13) 112.2(2) yes
C(12) C(13) C(14) 123.6(3) yes
C(13) C(14) C(15) 125.5(3) yes
C(14) C(15) C(16) 112.8(2) yes
O(7) C(17) O(8) 126.0(3) yes
O(7) C(17) C(18) 138.2(3) yes
O(8) C(17) C(18) 95.9(2) yes
C(17) C(18) C(19) 84.9(2) yes
O(8) C(19) C(18) 89.1(2) yes
O(8) C(19) C(20) 112.5(3) yes
C(18) C(19) C(20) 121.1(2) yes
O(9) C(20) C(19) 108.7(2) yes
O(9) C(20) C(28) 107.4(2) yes
C(19) C(20) C(28) 112.1(2) yes
O(9) C(21) O(10) 124.8(2) yes
O(9) C(21) C(22) 111.3(2) yes
O(10) C(21) C(22) 123.9(2) yes
C(21) C(22) C(23) 117.6(2) yes
C(21) C(22) C(27) 121.3(2) yes
C(23) C(22) C(27) 121.2(2) yes
C(22) C(23) C(24) 119.8(2) yes
C(23) C(24) C(25) 117.8(2) yes
N(2) C(25) C(24) 118.67(20) yes
N(2) C(25) C(26) 117.7(2) yes
C(24) C(25) C(26) 123.6(2) yes
C(25) C(26) C(27) 118.1(2) yes
C(22) C(27) C(26) 119.5(2) yes
C(20) C(28) C(29) 115.5(3) yes
C(28) C(29) C(30) 124.6(3) yes
C(29) C(30) C(31) 127.1(4) yes
C(30) C(31) C(32) 113.1(6) yes
C(30) C(31) C(32') 114.9(8) yes
C(32) C(31) C(32') 73.9(7) yes
C(1) C(2) H(2A) 114.671 yes
C(1) C(2) H(2B) 114.666 yes
C(3) C(2) H(2A) 114.665 yes
C(3) C(2) H(2B) 114.666 yes
H(2A) C(2) H(2B) 111.761 yes
O(2) C(3) H(3) 107.310 yes
C(2) C(3) H(3) 111.966 yes
C(4) C(3) H(3) 111.957 yes
O(3) C(4) H(4) 110.617 yes
C(3) C(4) H(4) 104.970 yes
C(12) C(4) H(4) 110.795 yes
C(6) C(7) H(7) 120.595 yes
C(8) C(7) H(7) 118.743 yes
C(7) C(8) H(8) 121.951 yes
C(9) C(8) H(8) 119.536 yes
C(9) C(10) H(10) 123.314 yes
C(11) C(10) H(10) 118.480 yes
C(6) C(11) H(11) 118.840 yes
C(10) C(11) H(11) 120.927 yes
C(4) C(12) H(12A) 107.113 yes
C(4) C(12) H(12B) 108.937 yes
C(13) C(12) H(12A) 110.413 yes
C(13) C(12) H(12B) 110.319 yes
H(12A) C(12) H(12B) 107.731 yes
C(12) C(13) H(13) 117.031 yes
C(14) C(13) H(13) 119.333 yes
C(13) C(14) H(14) 119.537 yes
C(15) C(14) H(14) 114.907 yes
C(14) C(15) H(15A) 109.520 yes
C(14) C(15) H(15B) 108.860 yes
C(16) C(15) H(15A) 111.311 yes
C(16) C(15) H(15B) 112.067 yes
H(15A) C(15) H(15B) 101.711 yes
C(15) C(16) H(16A) 109.471 yes
C(15) C(16) H(16B) 109.471 yes
C(15) C(16) H(16C) 109.469 yes
H(16A) C(16) H(16B) 109.467 yes
H(16A) C(16) H(16C) 109.476 yes
H(16B) C(16) H(16C) 109.473 yes
C(17) C(18) H(18A) 112.200 yes
C(17) C(18) H(18B) 117.950 yes
C(19) C(18) H(18A) 114.816 yes
C(19) C(18) H(18B) 118.233 yes
H(18A) C(18) H(18B) 107.606 yes
O(8) C(19) H(19) 109.884 yes
C(18) C(19) H(19) 111.881 yes
C(20) C(19) H(19) 110.387 yes
O(9) C(20) H(20) 105.620 yes
C(19) C(20) H(20) 107.418 yes
C(28) C(20) H(20) 115.254 yes
C(22) C(23) H(23) 121.237 yes
C(24) C(23) H(23) 118.930 yes
C(23) C(24) H(24) 120.293 yes
C(25) C(24) H(24) 121.884 yes
C(25) C(26) H(26) 121.837 yes
C(27) C(26) H(26) 120.059 yes
C(22) C(27) H(27) 124.415 yes
C(26) C(27) H(27) 116.074 yes
C(20) C(28) H(28A) 107.124 yes
C(20) C(28) H(28B) 104.920 yes
C(29) C(28) H(28A) 110.609 yes
C(29) C(28) H(28B) 105.948 yes
H(28A) C(28) H(28B) 112.760 yes
C(28) C(29) H(29) 115.951 yes
C(30) C(29) H(29) 119.215 yes
C(29) C(30) H(30) 113.816 yes
C(31) C(30) H(30) 119.118 yes
C(31) C(32) H(32A) 109.476 yes
C(31) C(32) H(32B) 109.482 yes
C(31) C(32) H(32C) 109.472 yes
H(32A) C(32) H(32B) 109.463 yes
H(32A) C(32) H(32C) 109.462 yes
H(32B) C(32) H(32C) 109.472 yes
C(31) C(32') H(32D) 109.473 yes
C(31) C(32') H(32E) 109.475 yes
C(31) C(32') H(32F) 109.480 yes
H(32D) C(32') H(32E) 109.460 yes
H(32D) C(32') H(32F) 109.472 yes
H(32E) C(32') H(32F) 109.467 yes

loop_
_geom_bond_atom_site_label_1
_geom_bond_atom_site_label_2
_geom_bond_distance
_geom_bond_publ_flag
O(1) C(1) 1.193(4) yes
O(2) C(1) 1.357(4) yes
O(2) C(3) 1.481(3) yes
O(3) C(4) 1.452(3) yes
O(3) C(5) 1.346(3) yes
O(4) C(5) 1.217(3) yes
O(5) N(1) 1.229(3) yes
O(6) N(1) 1.236(3) yes
O(7) C(17) 1.197(4) yes
O(8) C(17) 1.368(4) yes
O(8) C(19) 1.499(3) yes
O(9) C(20) 1.460(3) yes
O(9) C(21) 1.344(3) yes
O(10) C(21) 1.208(3) yes
O(11) N(2) 1.226(3) yes
O(12) N(2) 1.231(3) yes
N(1) C(9) 1.462(3) yes
N(2) C(25) 1.479(3) yes
C(1) C(2) 1.504(4) yes
C(2) C(3) 1.522(5) yes
C(3) C(4) 1.497(5) yes
C(4) C(12) 1.530(4) yes
C(5) C(6) 1.484(3) yes
C(6) C(7) 1.402(3) yes
C(6) C(11) 1.395(3) yes
C(7) C(8) 1.370(4) yes
C(8) C(9) 1.390(4) yes
C(9) C(10) 1.396(3) yes
C(10) C(11) 1.387(4) yes
C(12) C(13) 1.500(5) yes
C(13) C(14) 1.319(5) yes
C(14) C(15) 1.491(5) yes
C(15) C(16) 1.519(5) yes
C(17) C(18) 1.485(4) yes
C(18) C(19) 1.523(5) yes
C(19) C(20) 1.502(4) yes
C(20) C(28) 1.520(5) yes
C(21) C(22) 1.498(3) yes
C(22) C(23) 1.394(3) yes
C(22) C(27) 1.386(4) yes
C(23) C(24) 1.392(3) yes
C(24) C(25) 1.382(4) yes
C(25) C(26) 1.379(3) yes
C(26) C(27) 1.399(3) yes
C(28) C(29) 1.493(5) yes
C(29) C(30) 1.320(6) yes
C(30) C(31) 1.497(8) yes
C(31) C(32) 1.488(13) yes
C(31) C(32') 1.172(12) yes
C(2) H(2A) 0.990 yes
C(2) H(2B) 0.990 yes
C(3) H(3) 0.979 yes
C(4) H(4) 0.935 yes
C(7) H(7) 0.991 yes
C(8) H(8) 0.968 yes
C(10) H(10) 1.055 yes
C(11) H(11) 0.971 yes
C(12) H(12A) 1.101 yes
C(12) H(12B) 0.985 yes
C(13) H(13) 1.020 yes
C(14) H(14) 0.967 yes
C(15) H(15A) 1.051 yes
C(15) H(15B) 0.974 yes
C(16) H(16A) 0.980 yes
C(16) H(16B) 0.980 yes
C(16) H(16C) 0.980 yes
C(18) H(18A) 1.037 yes
C(18) H(18B) 1.037 yes
C(19) H(19) 1.002 yes
C(20) H(20) 0.923 yes
C(23) H(23) 0.979 yes
C(24) H(24) 0.998 yes
C(26) H(26) 0.996 yes
C(27) H(27) 0.963 yes
C(28) H(28A) 1.071 yes
C(28) H(28B) 1.004 yes
C(29) H(29) 0.962 yes
C(30) H(30) 1.110 yes
C(32) H(32A) 0.980 yes
C(32) H(32B) 0.980 yes
C(32) H(32C) 0.980 yes
C(32') H(32D) 0.980 yes
C(32') H(32E) 0.980 yes
C(32') H(32F) 0.980 yes

loop_
_geom_contact_atom_site_label_1
_geom_contact_atom_site_label_2
_geom_contact_distance
_geom_contact_publ_flag
_geom_contact_site_symmetry_2
O(1) C(3) 3.208(4) yes .
O(2) O(3) 2.928(3) yes .
O(2) C(12) 2.959(4) yes .
O(3) C(1) 3.300(4) yes .
O(3) C(2) 2.910(4) yes .
O(3) C(11) 2.765(3) yes .
O(3) C(13) 2.991(4) yes .
O(4) C(4) 2.697(3) yes .
O(4) C(7) 2.809(3) yes .
O(5) C(8) 3.566(3) yes .
O(5) C(10) 2.729(3) yes .
O(6) C(8) 2.715(3) yes .
O(6) C(10) 3.563(3) yes .
O(7) C(19) 3.222(4) yes .
O(8) O(9) 2.966(2) yes .
O(8) C(28) 2.915(4) yes .
O(9) C(17) 3.320(3) yes .
O(9) C(18) 2.883(4) yes .
O(9) C(27) 2.715(3) yes .
O(9) C(29) 2.989(5) yes .
O(10) C(20) 2.733(3) yes .
O(10) C(23) 2.833(3) yes .
O(11) C(24) 3.557(3) yes .
O(11) C(26) 2.702(3) yes .
O(12) C(24) 2.718(3) yes .
O(12) C(26) 3.546(3) yes .
C(1) C(4) 3.188(5) yes .
C(2) C(5) 3.595(4) yes .
C(3) C(5) 3.414(4) yes .
C(4) C(14) 3.469(5) yes .
C(5) C(12) 3.430(4) yes .
C(5) C(13) 3.539(4) yes .
C(6) C(9) 2.749(3) yes .
C(7) C(10) 2.794(4) yes .
C(8) C(11) 2.798(3) yes .
C(13) C(16) 3.571(5) yes .
C(17) C(20) 3.208(4) yes .
C(19) C(21) 3.447(3) yes .
C(21) C(28) 3.386(4) yes .
C(21) C(29) 3.517(5) yes .
C(22) C(25) 2.730(3) yes .
C(23) C(26) 2.796(4) yes .
C(24) C(27) 2.804(3) yes .
C(29) C(32) 3.496(13) yes .
C(29) C(32') 2.830(13) yes .
O(1) C(2) 3.394(5) yes 2_667
O(1) C(3) 3.298(4) yes 1_655
O(1) C(4) 3.174(4) yes 1_655
O(2) O(8) 3.352(3) yes 2_667
O(4) C(10) 3.377(4) yes 1_455
O(4) C(11) 3.428(4) yes 1_455
O(4) C(18) 3.203(4) yes 1_455
O(4) C(19) 3.400(4) yes 1_455
O(5) O(5) 3.4238(2) yes 2_766
O(5) O(11) 3.580(3) yes 2_676
O(5) O(12) 3.214(3) yes 2_676
O(5) N(2) 3.505(3) yes 2_676
O(5) C(6) 3.502(4) yes 2_666
O(5) C(7) 3.468(4) yes 1_655
O(5) C(8) 3.536(4) yes 1_655
O(5) C(10) 3.242(3) yes 2_766
O(6) O(11) 3.557(3) yes 2_676
O(6) O(12) 3.031(3) yes 2_676
O(6) N(2) 3.026(3) yes 2_676
O(6) C(15) 3.140(4) yes 2_566
O(6) C(16) 3.422(3) yes 2_566
O(6) C(24) 3.442(4) yes 2_676
O(6) C(25) 3.269(4) yes 2_676
O(7) C(2) 3.394(3) yes .
O(7) C(5) 3.520(4) yes .
O(7) C(6) 3.577(4) yes .
O(7) C(19) 3.230(3) yes 1_455
O(7) C(20) 3.111(3) yes 1_455
O(7) C(28) 3.378(4) yes 1_455
O(8) O(2) 3.352(3) yes 2_667
O(8) C(1) 3.264(4) yes 2_667
O(8) C(2) 3.354(3) yes 2_667
O(8) C(3) 3.396(4) yes 2_667
O(10) O(11) 3.570(3) yes 2_676
O(10) O(12) 3.176(3) yes 2_676
O(10) N(2) 3.191(4) yes 2_676
O(10) C(26) 3.278(4) yes 1_655
O(10) C(27) 3.465(4) yes 1_655
O(11) O(5) 3.580(3) yes 2_676
O(11) O(6) 3.557(3) yes 2_676
O(11) O(10) 3.570(3) yes 2_676
O(11) C(8) 3.387(3) yes 2_576
O(11) C(15) 3.432(4) yes 1_565
O(11) C(16) 3.484(4) yes 1_565
O(11) C(23) 3.166(4) yes 1_455
O(11) C(24) 3.387(4) yes 1_455
O(12) O(5) 3.214(3) yes 2_676
O(12) O(6) 3.031(3) yes 2_676
O(12) O(10) 3.176(3) yes 2_676
O(12) N(1) 2.887(3) yes 2_676
O(12) C(7) 3.512(3) yes 2_576
O(12) C(9) 3.255(3) yes 2_676
O(12) C(18) 3.083(4) yes 2_676
O(12) C(21) 3.420(4) yes 2_676
N(1) O(12) 2.887(3) yes 2_676
N(1) N(2) 3.262(4) yes 2_676
N(1) C(6) 3.560(4) yes 2_666
N(1) C(11) 3.583(4) yes 2_666
N(2) O(5) 3.505(3) yes 2_676
N(2) O(6) 3.026(3) yes 2_676
N(2) O(10) 3.191(4) yes 2_676
N(2) N(1) 3.262(4) yes 2_676
C(1) O(8) 3.264(4) yes 2_667
C(2) O(1) 3.394(5) yes 2_667
C(2) O(7) 3.394(3) yes .
C(2) O(8) 3.354(3) yes 2_667
C(3) O(1) 3.298(4) yes 1_455
C(3) O(8) 3.396(4) yes 2_667
C(4) O(1) 3.174(4) yes 1_455
C(5) O(7) 3.520(4) yes .
C(6) O(5) 3.502(4) yes 2_666
C(6) O(7) 3.577(4) yes .
C(6) N(1) 3.560(4) yes 2_666
C(7) O(5) 3.468(4) yes 1_455
C(7) O(12) 3.512(3) yes 2_576
C(8) O(5) 3.536(4) yes 1_455
C(8) O(11) 3.387(3) yes 2_576
C(8) C(10) 3.586(4) yes 2_666
C(9) O(12) 3.255(3) yes 2_676
C(9) C(10) 3.586(4) yes 2_666
C(10) O(4) 3.377(4) yes 1_655
C(10) O(5) 3.242(3) yes 2_766
C(10) C(8) 3.586(4) yes 2_666
C(10) C(9) 3.586(4) yes 2_666
C(11) O(4) 3.428(4) yes 1_655
C(11) N(1) 3.583(4) yes 2_666
C(15) O(6) 3.140(4) yes 2_566
C(15) O(11) 3.432(4) yes 1_545
C(16) O(6) 3.422(3) yes 2_566
C(16) O(11) 3.484(4) yes 1_545
C(18) O(4) 3.203(4) yes 1_655
C(18) O(12) 3.083(4) yes 2_676
C(19) O(4) 3.400(4) yes 1_655
C(19) O(7) 3.230(3) yes 1_655
C(20) O(7) 3.111(3) yes 1_655
C(21) O(12) 3.420(4) yes 2_676
C(22) C(24) 3.364(4) yes 2_676
C(23) O(11) 3.166(4) yes 1_655
C(23) C(23) 3.59273(18) yes 2_676
C(23) C(24) 3.532(4) yes 2_676
C(23) C(25) 3.546(4) yes 2_676
C(24) O(6) 3.442(4) yes 2_676
C(24) O(11) 3.387(4) yes 1_655
C(24) C(22) 3.364(4) yes 2_676
C(24) C(23) 3.532(4) yes 2_676
C(25) O(6) 3.269(4) yes 2_676
C(25) C(23) 3.546(4) yes 2_676
C(26) O(10) 3.278(4) yes 1_455
C(27) O(10) 3.465(4) yes 1_455
C(27) C(31) 3.559(6) yes 1_455
C(28) O(7) 3.378(4) yes 1_655
C(31) C(27) 3.559(6) yes 1_655
C(32) C(32) 3.13420(14) yes 2_877
O(1) H(2A) 2.9687 yes .
O(1) H(2B) 2.9468 yes .
O(2) H(2A) 2.7919 yes .
O(2) H(2B) 2.8042 yes .
O(2) H(4) 3.2367 yes .
O(2) H(12A) 2.6448 yes .
O(2) H(12B) 3.1151 yes .
O(3) H(2A) 2.5895 yes .
O(3) H(3) 3.2697 yes .
O(3) H(11) 2.4319 yes .
O(3) H(12A) 2.5905 yes .
O(3) H(12B) 3.2669 yes .
O(3) H(13) 2.8812 yes .
O(4) H(2A) 3.3694 yes .
O(4) H(4) 2.2762 yes .
O(4) H(7) 2.5145 yes .
O(4) H(13) 3.5659 yes .
O(5) H(10) 2.4766 yes .
O(6) H(8) 2.4024 yes .
O(7) H(18A) 2.9405 yes .
O(7) H(18B) 2.9842 yes .
O(8) H(18A) 2.8057 yes .
O(8) H(18B) 2.9038 yes .
O(8) H(20) 3.2657 yes .
O(8) H(28A) 2.5304 yes .
O(8) H(28B) 3.1423 yes .
O(9) H(18A) 2.5275 yes .
O(9) H(19) 3.2762 yes .
O(9) H(27) 2.4670 yes .
O(9) H(28A) 2.5827 yes .
O(9) H(28B) 3.2402 yes .
O(9) H(29) 2.8005 yes .
O(10) H(18A) 3.4692 yes .
O(10) H(20) 2.2551 yes .
O(10) H(23) 2.5564 yes .
O(10) H(29) 3.5032 yes .
O(11) H(26) 2.4109 yes .
O(12) H(24) 2.4389 yes .
N(1) H(8) 2.6139 yes .
N(1) H(10) 2.7047 yes .
N(2) H(24) 2.6578 yes .
N(2) H(26) 2.6336 yes .
C(1) H(3) 2.6218 yes .
C(2) H(4) 2.8911 yes .
C(3) H(12A) 2.7794 yes .
C(3) H(12B) 2.6256 yes .
C(4) H(2A) 2.7249 yes .
C(4) H(2B) 3.3441 yes .
C(4) H(13) 2.9177 yes .
C(5) H(2A) 2.9617 yes .
C(5) H(4) 2.4206 yes .
C(5) H(7) 2.6338 yes .
C(5) H(11) 2.6905 yes .
C(5) H(13) 3.2608 yes .
C(6) H(8) 3.2947 yes .
C(6) H(10) 3.3571 yes .
C(7) H(11) 3.2925 yes .
C(8) H(10) 3.4103 yes .
C(9) H(7) 3.2674 yes .
C(9) H(11) 3.2773 yes .
C(10) H(8) 3.3056 yes .
C(11) H(7) 3.3209 yes .
C(12) H(3) 2.7575 yes .
C(12) H(14) 2.6595 yes .
C(13) H(4) 2.6807 yes .
C(13) H(15A) 2.6097 yes .
C(13) H(15B) 3.0697 yes .
C(13) H(16A) 3.5365 yes .
C(14) H(4) 3.3506 yes .
C(14) H(12A) 3.2649 yes .
C(14) H(12B) 2.5910 yes .
C(14) H(16A) 2.7279 yes .
C(14) H(16B) 3.3394 yes .
C(14) H(16C) 2.6924 yes .
C(15) H(13) 2.7036 yes .
C(16) H(14) 2.7442 yes .
C(17) H(19) 2.6628 yes .
C(18) H(20) 2.9248 yes .
C(19) H(28A) 2.7116 yes .
C(19) H(28B) 2.6448 yes .
C(20) H(18A) 2.7576 yes .
C(20) H(18B) 3.4013 yes .
C(20) H(29) 2.8539 yes .
C(21) H(18A) 3.0018 yes .
C(21) H(20) 2.3594 yes .
C(21) H(23) 2.6413 yes .
C(21) H(27) 2.7510 yes .
C(21) H(29) 3.1365 yes .
C(22) H(24) 3.3151 yes .
C(22) H(26) 3.3072 yes .
C(23) H(27) 3.3132 yes .
C(24) H(26) 3.3343 yes .
C(25) H(23) 3.2595 yes .
C(25) H(27) 3.2307 yes .
C(26) H(24) 3.3357 yes .
C(27) H(23) 3.3089 yes .
C(28) H(19) 2.8097 yes .
C(28) H(30) 2.6253 yes .
C(29) H(20) 2.7702 yes .
C(29) H(32C) 3.3977 yes .
C(29) H(32E) 2.8809 yes .
C(29) H(32F) 2.5988 yes .
C(30) H(28A) 3.1602 yes .
C(30) H(28B) 2.5248 yes .
C(30) H(32A) 3.3265 yes .
C(30) H(32B) 2.6929 yes .
C(30) H(32C) 2.6926 yes .
C(30) H(32D) 3.1209 yes .
C(30) H(32E) 2.4452 yes .
C(30) H(32F) 2.4446 yes .
C(31) H(29) 2.7153 yes .
C(32) H(30) 2.9569 yes .
C(32') H(29) 2.6323 yes .
C(32') H(30) 3.2075 yes .
H(2A) H(3) 2.8529 yes .
H(2A) H(4) 2.9006 yes .
H(2B) H(3) 2.3034 yes .
H(2B) H(4) 3.4247 yes .
H(3) H(4) 2.2742 yes .
H(3) H(12A) 3.1719 yes .
H(3) H(12B) 2.5125 yes .
H(4) H(12A) 2.9128 yes .
H(4) H(12B) 2.4035 yes .
H(4) H(13) 3.1647 yes .
H(4) H(14) 3.4662 yes .
H(7) H(8) 2.3597 yes .
H(10) H(11) 2.3914 yes .
H(12A) H(13) 2.4746 yes .
H(12A) H(14) 3.5110 yes .
H(12B) H(13) 2.9368 yes .
H(12B) H(14) 2.3941 yes .
H(13) H(14) 2.8734 yes .
H(13) H(15A) 2.3975 yes .
H(13) H(15B) 3.3071 yes .
H(14) H(15A) 2.9231 yes .
H(14) H(15B) 2.4381 yes .
H(14) H(16A) 3.0330 yes .
H(14) H(16C) 2.5709 yes .
H(15A) H(16A) 2.4285 yes .
H(15A) H(16B) 2.4164 yes .
H(15A) H(16C) 2.9293 yes .
H(15B) H(16A) 2.8672 yes .
H(15B) H(16B) 2.3632 yes .
H(15B) H(16C) 2.4239 yes .
H(18A) H(19) 2.9140 yes .
H(18A) H(20) 2.9530 yes .
H(18A) H(27) 3.5335 yes .
H(18B) H(19) 2.3917 yes .
H(18B) H(20) 3.4917 yes .
H(19) H(20) 2.2940 yes .
H(19) H(28A) 3.1659 yes .
H(19) H(28B) 2.5712 yes .
H(20) H(28A) 2.9016 yes .
H(20) H(28B) 2.3765 yes .
H(20) H(29) 3.1055 yes .
H(23) H(24) 2.3690 yes .
H(26) H(27) 2.3217 yes .
H(28A) H(29) 2.4709 yes .
H(28A) H(30) 3.3301 yes .
H(28B) H(29) 2.8540 yes .
H(28B) H(30) 2.2173 yes .
H(29) H(30) 2.9060 yes .
H(29) H(32C) 3.4508 yes .
H(29) H(32D) 3.5634 yes .
H(29) H(32E) 2.6883 yes .
H(29) H(32F) 2.1268 yes .
H(30) H(32B) 2.7725 yes .
H(30) H(32C) 3.2537 yes .
H(30) H(32E) 3.3115 yes .
H(30) H(32F) 3.5276 yes .
O(1) H(2A) 3.4150 yes 2_667
O(1) H(2B) 2.5930 yes 2_667
O(1) H(3) 2.8111 yes 1_655
O(1) H(4) 2.4349 yes 1_655
O(1) H(12B) 3.4408 yes 1_655
O(1) H(28B) 2.8227 yes 2_767
O(1) H(30) 3.1232 yes 2_767
O(2) H(14) 2.9812 yes 1_655
O(2) H(28A) 3.1972 yes 2_667
O(2) H(30) 2.5818 yes 2_767
O(2) H(32B) 3.4196 yes 2_767
O(3) H(15B) 2.9185 yes 1_655
O(4) H(10) 2.9799 yes 1_455
O(4) H(11) 3.1412 yes 1_455
O(4) H(18B) 2.4213 yes 1_455
O(4) H(19) 2.7466 yes 1_455
O(5) H(7) 3.0975 yes 1_655
O(5) H(8) 3.2644 yes 1_655
O(5) H(10) 2.2637 yes 2_766
O(5) H(13) 3.0709 yes 2_666
O(5) H(15A) 3.3657 yes 2_666
O(6) H(11) 3.5905 yes 2_666
O(6) H(13) 2.7369 yes 2_666
O(6) H(15A) 2.9637 yes 2_566
O(6) H(15B) 2.6317 yes 2_566
O(6) H(16B) 2.7995 yes 2_566
O(6) H(24) 3.3407 yes 2_676
O(7) H(2A) 2.4670 yes .
O(7) H(19) 2.5437 yes 1_455
O(7) H(20) 2.6461 yes 1_455
O(7) H(28B) 2.7225 yes 1_455
O(7) H(30) 3.5981 yes 1_455
O(8) H(2A) 3.5292 yes .
O(8) H(2B) 2.8715 yes 2_667
O(8) H(3) 2.8529 yes 2_667
O(8) H(30) 3.0510 yes 1_455
O(10) H(23) 2.7815 yes 2_776
O(10) H(24) 3.4935 yes 2_776
O(10) H(26) 2.9175 yes 1_655
O(10) H(27) 3.1964 yes 1_655
O(11) H(7) 3.5828 yes 2_576
O(11) H(8) 2.4978 yes 2_576
O(11) H(15A) 2.6089 yes 1_565
O(11) H(16A) 3.1815 yes 1_565
O(11) H(16B) 3.3183 yes 1_565
O(11) H(23) 2.7866 yes 1_455
O(11) H(24) 3.1788 yes 1_455
O(12) H(7) 2.6889 yes 2_576
O(12) H(8) 3.2917 yes 2_576
O(12) H(18A) 2.3703 yes 2_676
O(12) H(18B) 2.9886 yes 2_676
N(1) H(7) 3.5716 yes 1_655
N(1) H(10) 3.4233 yes 2_766
N(1) H(13) 3.2570 yes 2_666
N(1) H(15B) 3.5761 yes 2_566
N(2) H(7) 3.5022 yes 2_576
N(2) H(8) 3.2458 yes 2_576
N(2) H(15A) 3.5507 yes 1_565
N(2) H(18A) 3.4487 yes 2_676
N(2) H(23) 3.2868 yes 1_455
C(1) H(2B) 3.0001 yes 2_667
C(1) H(4) 3.2407 yes 1_655
C(1) H(28B) 3.5297 yes 2_767
C(1) H(30) 3.0841 yes 2_767
C(2) H(2B) 3.1264 yes 2_667
C(3) H(28A) 3.0898 yes 2_667
C(3) H(28B) 3.4941 yes 2_667
C(5) H(10) 3.4480 yes 1_455
C(5) H(18B) 3.5064 yes 1_455
C(5) H(19) 3.4483 yes 1_455
C(6) H(18B) 3.3968 yes .
C(7) H(10) 3.2689 yes 1_455
C(8) H(10) 3.5542 yes 2_666
C(8) H(24) 3.3832 yes 2_676
C(9) H(18B) 3.2612 yes .
C(10) H(7) 3.3180 yes 1_655
C(10) H(18B) 2.8947 yes .
C(11) H(15B) 3.1874 yes 1_655
C(11) H(18B) 2.9609 yes .
C(12) H(15B) 3.3269 yes 1_655
C(12) H(32D) 3.1187 yes 1_445
C(13) H(15B) 3.5634 yes 1_655
C(13) H(32D) 3.1523 yes 1_445
C(13) H(32F) 3.4824 yes 1_445
C(14) H(11) 3.3117 yes 1_455
C(14) H(12A) 3.3282 yes 1_455
C(14) H(32D) 3.5014 yes 1_445
C(14) H(32F) 3.3553 yes 1_445
C(15) H(11) 3.0445 yes 1_455
C(15) H(12A) 3.0702 yes 1_455
C(16) H(12A) 3.2348 yes 1_455
C(16) H(26) 3.4553 yes 1_545
C(16) H(29) 3.4537 yes 1_445
C(16) H(32D) 3.1375 yes 1_345
C(16) H(32F) 3.2385 yes 1_445
C(17) H(2A) 3.0077 yes .
C(17) H(20) 3.3883 yes 1_455
C(17) H(28B) 3.4397 yes 1_455
C(17) H(30) 3.5779 yes 1_455
C(18) H(7) 3.3763 yes 1_655
C(19) H(3) 3.5159 yes 2_667
C(21) H(26) 3.2519 yes 1_655
C(22) H(16A) 3.5484 yes 1_665
C(22) H(16B) 3.2206 yes 1_665
C(22) H(24) 3.4490 yes 2_676
C(22) H(26) 3.5645 yes 1_655
C(23) H(16B) 3.2142 yes 1_665
C(23) H(26) 3.3209 yes 1_655
C(24) H(8) 3.5674 yes 2_676
C(24) H(16B) 3.1923 yes 1_665
C(24) H(18A) 3.5534 yes 2_676
C(25) H(16B) 3.1737 yes 1_665
C(25) H(23) 3.4458 yes 2_676
C(26) H(16A) 3.5170 yes 1_565
C(26) H(16B) 3.2181 yes 1_665
C(26) H(23) 3.3414 yes 1_455
C(26) H(23) 3.3600 yes 2_676
C(26) H(32F) 3.2018 yes 1_455
C(27) H(16B) 3.2263 yes 1_665
C(27) H(24) 3.5632 yes 2_676
C(27) H(32F) 3.3812 yes 1_455
C(28) H(3) 2.8113 yes 2_667
C(29) H(27) 3.0696 yes 1_655
C(30) H(27) 2.9230 yes 1_655
C(31) H(16C) 3.2156 yes 1_765
C(31) H(27) 2.9934 yes 1_655
C(31) H(28A) 3.5494 yes 1_655
C(32) H(14) 3.5107 yes 2_667
C(32) H(16C) 3.4851 yes 1_765
C(32) H(32A) 2.4341 yes 2_877
C(32) H(32B) 2.9836 yes 2_877
C(32) H(32C) 3.3230 yes 2_777
C(32) H(32E) 3.3374 yes 2_777
C(32') H(16A) 3.2790 yes 1_665
C(32') H(16C) 3.0685 yes 1_765
C(32') H(27) 3.4943 yes 1_655
C(32') H(32C) 3.3773 yes 2_777
H(2A) O(1) 3.4150 yes 2_667
H(2A) O(7) 2.4670 yes .
H(2A) O(8) 3.5292 yes .
H(2A) C(17) 3.0077 yes .
H(2A) H(2B) 3.2635 yes 2_667
H(2A) H(19) 3.3474 yes 1_455
H(2B) O(1) 2.5930 yes 2_667
H(2B) O(8) 2.8715 yes 2_667
H(2B) C(1) 3.0001 yes 2_667
H(2B) C(2) 3.1264 yes 2_667
H(2B) H(2A) 3.2635 yes 2_667
H(2B) H(2B) 2.8756 yes 2_667
H(2B) H(19) 3.5069 yes 2_667
H(3) O(1) 2.8111 yes 1_455
H(3) O(8) 2.8529 yes 2_667
H(3) C(19) 3.5159 yes 2_667
H(3) C(28) 2.8113 yes 2_667
H(3) H(19) 3.4675 yes 2_667
H(3) H(28A) 2.2736 yes 2_667
H(3) H(28B) 2.5207 yes 2_667
H(4) O(1) 2.4349 yes 1_455
H(4) C(1) 3.2407 yes 1_455
H(7) O(5) 3.0975 yes 1_455
H(7) O(11) 3.5828 yes 2_576
H(7) O(12) 2.6889 yes 2_576
H(7) N(1) 3.5716 yes 1_455
H(7) N(2) 3.5022 yes 2_576
H(7) C(10) 3.3180 yes 1_455
H(7) C(18) 3.3763 yes 1_455
H(7) H(10) 2.8225 yes 1_455
H(7) H(18A) 3.4954 yes 1_455
H(7) H(18B) 2.7203 yes 1_455
H(7) H(19) 3.5770 yes 1_455
H(8) O(5) 3.2644 yes 1_455
H(8) O(11) 2.4978 yes 2_576
H(8) O(12) 3.2917 yes 2_576
H(8) N(2) 3.2458 yes 2_576
H(8) C(24) 3.5674 yes 2_676
H(8) H(15A) 2.8038 yes 2_566
H(8) H(24) 2.9692 yes 2_676
H(10) O(4) 2.9799 yes 1_655
H(10) O(5) 2.2637 yes 2_766
H(10) N(1) 3.4233 yes 2_766
H(10) C(5) 3.4480 yes 1_655
H(10) C(7) 3.2689 yes 1_655
H(10) C(8) 3.5542 yes 2_666
H(10) H(7) 2.8225 yes 1_655
H(10) H(10) 3.2852 yes 2_766
H(10) H(18B) 3.2047 yes .
H(11) O(4) 3.1412 yes 1_655
H(11) O(6) 3.5905 yes 2_666
H(11) C(14) 3.3117 yes 1_655
H(11) C(15) 3.0445 yes 1_655
H(11) H(15A) 2.9641 yes 1_655
H(11) H(15B) 2.4182 yes 1_655
H(11) H(18B) 3.3014 yes .
H(12A) C(14) 3.3282 yes 1_655
H(12A) C(15) 3.0702 yes 1_655
H(12A) C(16) 3.2348 yes 1_655
H(12A) H(14) 2.8579 yes 1_655
H(12A) H(15B) 2.5506 yes 1_655
H(12A) H(16B) 3.5510 yes 1_655
H(12A) H(16C) 2.6571 yes 1_655
H(12A) H(32A) 3.2243 yes 1_445
H(12A) H(32B) 3.0562 yes 2_767
H(12A) H(32D) 2.7012 yes 1_445
H(12B) O(1) 3.4408 yes 1_455
H(12B) H(28A) 3.1381 yes 2_667
H(12B) H(28B) 3.5029 yes 2_667
H(12B) H(32A) 3.4240 yes 1_445
H(12B) H(32B) 3.5875 yes 2_767
H(12B) H(32D) 3.0471 yes 1_445
H(12B) H(32E) 3.5492 yes 1_445
H(13) O(5) 3.0709 yes 2_666
H(13) O(6) 2.7369 yes 2_666
H(13) N(1) 3.2570 yes 2_666
H(13) H(15B) 3.0277 yes 1_655
H(13) H(16B) 3.5176 yes 1_655
H(13) H(32D) 3.5022 yes 1_445
H(14) O(2) 2.9812 yes 1_455
H(14) C(32) 3.5107 yes 2_667
H(14) H(12A) 2.8579 yes 1_455
H(14) H(32B) 2.8538 yes 2_667
H(14) H(32C) 3.2855 yes 2_667
H(14) H(32D) 3.5823 yes 1_445
H(14) H(32E) 3.4108 yes 1_445
H(14) H(32F) 3.5094 yes 1_445
H(15A) O(5) 3.3657 yes 2_666
H(15A) O(6) 2.9637 yes 2_566
H(15A) O(11) 2.6089 yes 1_545
H(15A) N(2) 3.5507 yes 1_545
H(15A) H(8) 2.8038 yes 2_566
H(15A) H(11) 2.9641 yes 1_455
H(15B) O(3) 2.9185 yes 1_455
H(15B) O(6) 2.6317 yes 2_566
H(15B) N(1) 3.5761 yes 2_566
H(15B) C(11) 3.1874 yes 1_455
H(15B) C(12) 3.3269 yes 1_455
H(15B) C(13) 3.5634 yes 1_455
H(15B) H(11) 2.4182 yes 1_455
H(15B) H(12A) 2.5506 yes 1_455
H(15B) H(13) 3.0277 yes 1_455
H(16A) O(11) 3.1815 yes 1_545
H(16A) C(22) 3.5484 yes 1_445
H(16A) C(26) 3.5170 yes 1_545
H(16A) C(32') 3.2790 yes 1_445
H(16A) H(26) 2.5936 yes 1_545
H(16A) H(29) 2.6678 yes 1_445
H(16A) H(32E) 3.3994 yes 1_445
H(16A) H(32F) 2.4087 yes 1_445
H(16B) O(6) 2.7995 yes 2_566
H(16B) O(11) 3.3183 yes 1_545
H(16B) C(22) 3.2206 yes 1_445
H(16B) C(23) 3.2142 yes 1_445
H(16B) C(24) 3.1923 yes 1_445
H(16B) C(25) 3.1737 yes 1_445
H(16B) C(26) 3.2181 yes 1_445
H(16B) C(27) 3.2263 yes 1_445
H(16B) H(12A) 3.5510 yes 1_455
H(16B) H(13) 3.5176 yes 1_455
H(16B) H(32D) 3.1997 yes 1_345
H(16C) C(31) 3.2156 yes 1_345
H(16C) C(32) 3.4851 yes 1_345
H(16C) C(32') 3.0685 yes 1_345
H(16C) H(12A) 2.6571 yes 1_455
H(16C) H(29) 3.4296 yes 1_445
H(16C) H(32A) 2.8390 yes 1_345
H(16C) H(32B) 3.1412 yes 2_667
H(16C) H(32D) 2.2848 yes 1_345
H(16C) H(32F) 3.3735 yes 1_345
H(16C) H(32F) 3.4364 yes 1_445
H(18A) O(12) 2.3703 yes 2_676
H(18A) N(2) 3.4487 yes 2_676
H(18A) C(24) 3.5534 yes 2_676
H(18A) H(7) 3.4954 yes 1_655
H(18A) H(24) 2.7522 yes 2_676
H(18B) O(4) 2.4213 yes 1_655
H(18B) O(12) 2.9886 yes 2_676
H(18B) C(5) 3.5064 yes 1_655
H(18B) C(6) 3.3968 yes .
H(18B) C(9) 3.2612 yes .
H(18B) C(10) 2.8947 yes .
H(18B) C(11) 2.9609 yes .
H(18B) H(7) 2.7203 yes 1_655
H(18B) H(10) 3.2047 yes .
H(18B) H(11) 3.3014 yes .
H(19) O(4) 2.7466 yes 1_655
H(19) O(7) 2.5437 yes 1_655
H(19) C(5) 3.4483 yes 1_655
H(19) H(2A) 3.3474 yes 1_655
H(19) H(2B) 3.5069 yes 2_667
H(19) H(3) 3.4675 yes 2_667
H(19) H(7) 3.5770 yes 1_655
H(20) O(7) 2.6461 yes 1_655
H(20) C(17) 3.3883 yes 1_655
H(20) H(27) 3.4845 yes 1_655
H(23) O(10) 2.7815 yes 2_776
H(23) O(11) 2.7866 yes 1_655
H(23) N(2) 3.2868 yes 1_655
H(23) C(25) 3.4458 yes 2_676
H(23) C(26) 3.3414 yes 1_655
H(23) C(26) 3.3600 yes 2_676
H(23) H(23) 2.8304 yes 2_776
H(23) H(26) 2.8868 yes 1_655
H(24) O(6) 3.3407 yes 2_676
H(24) O(10) 3.4935 yes 2_776
H(24) O(11) 3.1788 yes 1_655
H(24) C(8) 3.3832 yes 2_676
H(24) C(22) 3.4490 yes 2_676
H(24) C(27) 3.5632 yes 2_676
H(24) H(8) 2.9692 yes 2_676
H(24) H(18A) 2.7522 yes 2_676
H(26) O(10) 2.9175 yes 1_455
H(26) C(16) 3.4553 yes 1_565
H(26) C(21) 3.2519 yes 1_455
H(26) C(22) 3.5645 yes 1_455
H(26) C(23) 3.3209 yes 1_455
H(26) H(16A) 2.5936 yes 1_565
H(26) H(23) 2.8868 yes 1_455
H(26) H(29) 3.0551 yes 1_455
H(26) H(32F) 2.7268 yes 1_455
H(27) O(10) 3.1964 yes 1_455
H(27) C(29) 3.0696 yes 1_455
H(27) C(30) 2.9230 yes 1_455
H(27) C(31) 2.9934 yes 1_455
H(27) C(32') 3.4943 yes 1_455
H(27) H(20) 3.4845 yes 1_455
H(27) H(29) 3.1354 yes 1_455
H(27) H(30) 3.4992 yes 1_455
H(27) H(32F) 3.0639 yes 1_455
H(28A) O(2) 3.1972 yes 2_667
H(28A) C(3) 3.0898 yes 2_667
H(28A) C(31) 3.5494 yes 1_455
H(28A) H(3) 2.2736 yes 2_667
H(28A) H(12B) 3.1381 yes 2_667
H(28A) H(30) 3.0833 yes 1_455
H(28B) O(1) 2.8227 yes 2_767
H(28B) O(7) 2.7225 yes 1_655
H(28B) C(1) 3.5297 yes 2_767
H(28B) C(3) 3.4941 yes 2_667
H(28B) C(17) 3.4397 yes 1_655
H(28B) H(3) 2.5207 yes 2_667
H(28B) H(12B) 3.5029 yes 2_667
H(29) C(16) 3.4537 yes 1_665
H(29) H(16A) 2.6678 yes 1_665
H(29) H(16C) 3.4296 yes 1_665
H(29) H(26) 3.0551 yes 1_655
H(29) H(27) 3.1354 yes 1_655
H(30) O(1) 3.1232 yes 2_767
H(30) O(2) 2.5818 yes 2_767
H(30) O(7) 3.5981 yes 1_655
H(30) O(8) 3.0510 yes 1_655
H(30) C(1) 3.0841 yes 2_767
H(30) C(17) 3.5779 yes 1_655
H(30) H(27) 3.4992 yes 1_655
H(30) H(28A) 3.0833 yes 1_655
H(32A) C(32) 2.4341 yes 2_877
H(32A) H(12A) 3.2243 yes 1_665
H(32A) H(12B) 3.4240 yes 1_665
H(32A) H(16C) 2.8390 yes 1_765
H(32A) H(32A) 1.9868 yes 2_877
H(32A) H(32B) 2.0889 yes 2_877
H(32A) H(32C) 3.0222 yes 2_877
H(32A) H(32D) 3.4636 yes 2_877
H(32B) O(2) 3.4196 yes 2_767
H(32B) C(32) 2.9836 yes 2_877
H(32B) H(12A) 3.0562 yes 2_767
H(32B) H(12B) 3.5875 yes 2_767
H(32B) H(14) 2.8538 yes 2_667
H(32B) H(16C) 3.1412 yes 2_667
H(32B) H(32A) 2.0889 yes 2_877
H(32B) H(32B) 3.1467 yes 2_877
H(32B) H(32C) 3.4800 yes 2_877
H(32B) H(32D) 3.1353 yes 2_877
H(32B) H(32E) 3.5923 yes 2_777
H(32C) C(32) 3.3230 yes 2_777
H(32C) C(32') 3.3773 yes 2_777
H(32C) H(14) 3.2855 yes 2_667
H(32C) H(32A) 3.0222 yes 2_877
H(32C) H(32B) 3.4800 yes 2_877
H(32C) H(32C) 2.3490 yes 2_777
H(32C) H(32E) 2.4191 yes 2_777
H(32D) C(12) 3.1187 yes 1_665
H(32D) C(13) 3.1523 yes 1_665
H(32D) C(14) 3.5014 yes 1_665
H(32D) C(16) 3.1375 yes 1_765
H(32D) H(12A) 2.7012 yes 1_665
H(32D) H(12B) 3.0471 yes 1_665
H(32D) H(13) 3.5022 yes 1_665
H(32D) H(14) 3.5823 yes 1_665
H(32D) H(16B) 3.1997 yes 1_765
H(32D) H(16C) 2.2848 yes 1_765
H(32D) H(32A) 3.4636 yes 2_877
H(32D) H(32B) 3.1353 yes 2_877
H(32E) C(32) 3.3374 yes 2_777
H(32E) H(12B) 3.5492 yes 1_665
H(32E) H(14) 3.4108 yes 1_665
H(32E) H(16A) 3.3994 yes 1_665
H(32E) H(32B) 3.5923 yes 2_777
H(32E) H(32C) 2.4191 yes 2_777
H(32E) H(32E) 2.9051 yes 2_777
H(32F) C(13) 3.4824 yes 1_665
H(32F) C(14) 3.3553 yes 1_665
H(32F) C(16) 3.2385 yes 1_665
H(32F) C(26) 3.2018 yes 1_655
H(32F) C(27) 3.3812 yes 1_655
H(32F) H(14) 3.5094 yes 1_665
H(32F) H(16A) 2.4087 yes 1_665
H(32F) H(16C) 3.4364 yes 1_665
H(32F) H(16C) 3.3735 yes 1_765
H(32F) H(26) 2.7268 yes 1_655
H(32F) H(27) 3.0639 yes 1_655

loop_
_geom_torsion_atom_site_label_1
_geom_torsion_atom_site_label_2
_geom_torsion_atom_site_label_3
_geom_torsion_atom_site_label_4
_geom_torsion
_geom_torsion_publ_flag
C(1) O(2) C(3) C(2) 0.90(19) no
C(1) O(2) C(3) C(4) 124.3(2) no
C(3) O(2) C(1) C(2) -0.91(20) no
C(4) O(3) C(5) O(4) -1.8(4) no
C(5) O(3) C(4) C(3) -118.9(2) no
C(5) O(3) C(4) C(12) 118.4(2) no
C(17) O(8) C(19) C(18) 1.55(15) no
C(17) O(8) C(19) C(20) 125.1(2) no
C(19) O(8) C(17) C(18) -1.60(16) no
C(20) O(9) C(21) O(10) 3.8(4) no
C(21) O(9) C(20) C(19) -123.0(2) no
C(21) O(9) C(20) C(28) 115.5(2) no
O(5) N(1) C(9) C(10) 1.8(4) no
O(6) N(1) C(9) C(8) 3.0(4) no
O(11) N(2) C(25) C(26) 4.9(4) no
O(12) N(2) C(25) C(24) 4.0(4) no
O(2) C(1) C(2) C(3) 0.89(19) no
C(1) C(2) C(3) O(2) -0.81(19) no
C(1) C(2) C(3) C(4) -117.2(2) no
O(2) C(3) C(4) O(3) -63.4(3) no
O(2) C(3) C(4) C(12) 57.6(3) no
C(2) C(3) C(4) O(3) 40.7(3) no
O(3) C(4) C(12) C(13) -67.3(3) no
O(3) C(5) C(6) C(11) 0.8(4) no
O(4) C(5) C(6) C(7) 2.1(4) no
C(7) C(6) C(11) C(10) -0.9(4) no
C(11) C(6) C(7) C(8) 0.7(4) no
C(6) C(7) C(8) C(9) -0.1(4) no
C(7) C(8) C(9) C(10) -0.3(4) no
C(8) C(9) C(10) C(11) 0.0(4) no
C(9) C(10) C(11) C(6) 0.6(4) no
C(4) C(12) C(13) C(14) -107.4(3) no
C(13) C(14) C(15) C(16) 120.9(3) no
O(8) C(17) C(18) C(19) 1.58(17) no
C(17) C(18) C(19) O(8) -1.43(16) no
C(17) C(18) C(19) C(20) -117.4(2) no
O(8) C(19) C(20) O(9) -66.9(3) no
O(8) C(19) C(20) C(28) 51.7(3) no
C(18) C(19) C(20) O(9) 36.5(4) no
C(18) C(19) C(20) C(28) 155.0(2) no
O(9) C(20) C(28) C(29) -65.1(3) no
O(9) C(21) C(22) C(27) -10.5(4) no
O(10) C(21) C(22) C(23) -10.0(4) no
C(23) C(22) C(27) C(26) 0.4(5) no
C(27) C(22) C(23) C(24) 0.5(5) no
C(22) C(23) C(24) C(25) -0.9(4) no
C(23) C(24) C(25) C(26) 0.4(5) no
C(24) C(25) C(26) C(27) 0.5(5) no
C(25) C(26) C(27) C(22) -0.9(5) no
C(20) C(28) C(29) C(30) -122.6(3) no
C(29) C(30) C(31) C(32) 109.5(5) no
C(29) C(30) C(31) C(32') 27.2(7) no
